data_7059499
loop_
_publ_author_name
'Rad&#x2019;kova, Natalia Yu.'
'Kovylina, Tatyana A.'
'Shavyrin, Andrei S.'
'Cherkasov, Anton V.'
'Fukin, Georgy K.'
'Lyssenko, Konstantin A.'
'Trifonov, Alexander A.'

_publ_section_title
;
 Amido rare-earth(iii) and Ca(ii) complexes coordinated by tridentate
 amidinate ligands: synthesis, structure, and catalytic activity in the
 ring-opening polymerization of rac-lactide and \e-caprolactone
;
_journal_issue 19
_journal_name_full 'New Journal of Chemistry'
_journal_page_first 7811
_journal_page_last 7822
_journal_paper_doi 10.1039/D0NJ00042F
_journal_volume 44
_journal_year 2020
_chemical_formula_moiety 'C46 H68 N5 O2 Si2 Sm'
_chemical_formula_sum 'C46 H68 N5 O2 Si2 Sm'
_chemical_formula_weight 929.58
_space_group_crystal_system monoclinic
_space_group_IT_number 15
_space_group_name_Hall '-C 2yc'
_space_group_name_H-M_alt 'C 1 2/c 1'
_atom_sites_solution_hydrogens geom
_atom_sites_solution_primary dual
_atom_sites_solution_secondary difmap
_audit_creation_method SHELXL-2018/3
_audit_update_record
;
2020-03-31 deposited with the CCDC.	2020-04-14 downloaded from the CCDC.
;
_cell_angle_alpha 90
_cell_angle_beta 114.8950(10)
_cell_angle_gamma 90
_cell_formula_units_Z 4
_cell_length_a 20.9858(13)
_cell_length_b 11.6699(7)
_cell_length_c 20.5963(13)
_cell_measurement_reflns_used 7206
_cell_measurement_temperature 120(2)
_cell_measurement_theta_max 28.21
_cell_measurement_theta_min 2.232
_cell_volume 4575.4(5)
_computing_cell_refinement Saint
_computing_data_collection APEX2
_computing_data_reduction Saint
_computing_molecular_graphics SHELXTL
_computing_publication_material SHELXTL
_computing_structure_refinement 'SHELXL 2018/3'
_computing_structure_solution 'SHELXT 2014/5'
_diffrn_ambient_temperature 120(2)
_diffrn_measured_fraction_theta_full 0.999
_diffrn_measured_fraction_theta_max 0.999
_diffrn_measurement_device_type 'Bruker APEX II (CCD)'
_diffrn_measurement_method '\w scans'
_diffrn_radiation_type MoK\a
_diffrn_radiation_wavelength 0.71073
_diffrn_reflns_av_R_equivalents 0.0572
_diffrn_reflns_av_unetI/netI 0.0355
_diffrn_reflns_Laue_measured_fraction_full 0.999
_diffrn_reflns_Laue_measured_fraction_max 0.999
_diffrn_reflns_limit_h_max 28
_diffrn_reflns_limit_h_min -28
_diffrn_reflns_limit_k_max 15
_diffrn_reflns_limit_k_min -15
_diffrn_reflns_limit_l_max 28
_diffrn_reflns_limit_l_min -28
_diffrn_reflns_number 44811
_diffrn_reflns_point_group_measured_fraction_full 0.999
_diffrn_reflns_point_group_measured_fraction_max 0.999
_diffrn_reflns_theta_full 25.242
_diffrn_reflns_theta_max 28.995
_diffrn_reflns_theta_min 2.047
_exptl_absorpt_coefficient_mu 1.377
_exptl_absorpt_correction_type multi-scan
_exptl_absorpt_process_details SADABS
_exptl_crystal_colour colorless
_exptl_crystal_density_diffrn 1.349
_exptl_crystal_description block
_exptl_crystal_F_000 1940
_exptl_crystal_size_max 0.320
_exptl_crystal_size_mid 0.280
_exptl_crystal_size_min 0.220
_exptl_transmission_factor_max 0.751
_exptl_transmission_factor_min 0.667
_refine_diff_density_max 2.425
_refine_diff_density_min -0.626
_refine_diff_density_rms 0.079
_refine_ls_extinction_method none
_refine_ls_goodness_of_fit_ref 1.035
_refine_ls_hydrogen_treatment constr
_refine_ls_matrix_type full
_refine_ls_number_parameters 263
_refine_ls_number_reflns 6081
_refine_ls_number_restraints 0
_refine_ls_restrained_S_all 1.035
_refine_ls_R_factor_all 0.0271
_refine_ls_R_factor_gt 0.0236
_refine_ls_shift/su_max 0.003
_refine_ls_shift/su_mean 0.000
_refine_ls_structure_factor_coef Fsqd
_refine_ls_weighting_details 'w=1/[\s^2^(Fo^2^)+(0.0304P)^2^+0.3392P] where P=(Fo^2^+2Fc^2^)/3'
_refine_ls_weighting_scheme calc
_refine_ls_wR_factor_gt 0.0569
_refine_ls_wR_factor_ref 0.0579
_reflns_Friedel_coverage 0.000
_reflns_number_gt 5555
_reflns_number_total 6081
_reflns_threshold_expression 'I > 2\s(I)'
_cod_data_source_file d0nj00042f2.cif
_cod_data_source_block 3-smamdome2nsi
_cod_depositor_comments
;Adding full bibliography for 7059497--7059500.cif.

 Adding full bibliography for 7059497--7059500.cif.
;
_cod_original_sg_symbol_H-M 'C 2/c'
_cod_database_code 7059499
_shelx_shelxl_version_number 2018/3
_shelx_space_group_comment
;
The symmetry employed for this shelxl refinement is uniquely defined
by the following loop, which should always be used as a source of
symmetry information in preference to the above space-group names.
They are only intended as comments.
;
_shelx_estimated_absorpt_t_min 0.667
_shelx_estimated_absorpt_t_max 0.751

loop_
_space_group_symop_operation_xyz
'x, y, z'
'-x, y, -z+1/2'
'x+1/2, y+1/2, z'
'-x+1/2, y+1/2, -z+1/2'
'-x, -y, -z'
'x, -y, z-1/2'
'-x+1/2, -y+1/2, -z'
'x+1/2, -y+1/2, z-1/2'

loop_
_atom_site_label
_atom_site_type_symbol
_atom_site_fract_x
_atom_site_fract_y
_atom_site_fract_z
_atom_site_U_iso_or_equiv
_atom_site_adp_type
_atom_site_occupancy
_atom_site_site_symmetry_order
_atom_site_calc_flag
_atom_site_refinement_flags_posn
_atom_site_refinement_flags_adp
_atom_site_refinement_flags_occupancy
_atom_site_disorder_assembly
_atom_site_disorder_group
Sm1 Sm 0.500000 0.66095(2) 0.250000 0.01084(4) Uani 1 2 d S T P . .
N1 N 0.58966(8) 0.78293(14) 0.33457(8) 0.0159(3) Uani 1 1 d . . . . .
N2 N 0.49440(8) 0.76415(13) 0.35267(8) 0.0141(3) Uani 1 1 d . . . . .
O1 O 0.62761(7) 0.63009(11) 0.26808(7) 0.0155(3) Uani 1 1 d . . . . .
C1 C 0.55882(10) 0.80880(15) 0.37858(10) 0.0136(4) Uani 1 1 d . . . . .
C2 C 0.59488(10) 0.87230(17) 0.45097(10) 0.0177(4) Uani 1 1 d . . . . .
C3 C 0.55520(12) 0.8626(2) 0.49869(11) 0.0283(5) Uani 1 1 d . . . . .
H3A H 0.582777 0.899085 0.544983 0.042 Uiso 1 1 calc R U . . .
H3B H 0.547918 0.781629 0.506151 0.042 Uiso 1 1 calc R U . . .
H3C H 0.509594 0.901031 0.475369 0.042 Uiso 1 1 calc R U . . .
C4 C 0.60177(12) 1.00184(18) 0.43798(12) 0.0292(5) Uani 1 1 d . . . . .
H4A H 0.646273 1.030934 0.474407 0.044 Uiso 1 1 calc R U . . .
H4B H 0.562610 1.043712 0.440951 0.044 Uiso 1 1 calc R U . . .
H4C H 0.600791 1.012629 0.390380 0.044 Uiso 1 1 calc R U . . .
C5 C 0.66691(11) 0.81602(19) 0.49405(11) 0.0243(4) Uani 1 1 d . . . . .
H5A H 0.690115 0.854055 0.540603 0.036 Uiso 1 1 calc R U . . .
H5B H 0.696115 0.823543 0.467627 0.036 Uiso 1 1 calc R U . . .
H5C H 0.660303 0.734666 0.501317 0.036 Uiso 1 1 calc R U . . .
C6 C 0.65669(10) 0.79969(17) 0.33698(10) 0.0160(4) Uani 1 1 d . . . . .
C7 C 0.70286(11) 0.8922(2) 0.36460(11) 0.0250(4) Uani 1 1 d . . . . .
H7A H 0.690282 0.952747 0.387753 0.030 Uiso 1 1 calc R U . . .
C8 C 0.76633(12) 0.8978(2) 0.35908(11) 0.0290(5) Uani 1 1 d . . . . .
H8A H 0.796903 0.960903 0.379425 0.035 Uiso 1 1 calc R U . . .
C9 C 0.78553(11) 0.81313(19) 0.32448(12) 0.0256(5) Uani 1 1 d . . . . .
H9A H 0.829556 0.816697 0.321740 0.031 Uiso 1 1 calc R U . . .
C10 C 0.73998(10) 0.72217(18) 0.29352(11) 0.0208(4) Uani 1 1 d . . . . .
H10A H 0.752224 0.664085 0.268495 0.025 Uiso 1 1 calc R U . . .
C11 C 0.67674(10) 0.71675(16) 0.29936(10) 0.0156(4) Uani 1 1 d . . . . .
C12 C 0.65206(10) 0.53210(17) 0.24244(11) 0.0202(4) Uani 1 1 d . . . . .
H12A H 0.693491 0.499684 0.281668 0.030 Uiso 1 1 calc R U . . .
H12B H 0.664489 0.555805 0.203595 0.030 Uiso 1 1 calc R U . . .
H12C H 0.614824 0.474202 0.224632 0.030 Uiso 1 1 calc R U . . .
C13 C 0.43747(10) 0.79347(16) 0.36889(9) 0.0143(4) Uani 1 1 d . . . . .
C14 C 0.41228(10) 0.71314(17) 0.40370(10) 0.0169(4) Uani 1 1 d . . . . .
C15 C 0.35207(11) 0.73857(19) 0.41344(11) 0.0224(4) Uani 1 1 d . . . . .
H15A H 0.335005 0.684691 0.436889 0.027 Uiso 1 1 calc R U . . .
C16 C 0.31653(11) 0.84134(19) 0.38948(11) 0.0250(4) Uani 1 1 d . . . . .
H16A H 0.275531 0.857867 0.396461 0.030 Uiso 1 1 calc R U . . .
C17 C 0.34151(11) 0.91894(18) 0.35547(11) 0.0227(4) Uani 1 1 d . . . . .
H17A H 0.317491 0.989615 0.339606 0.027 Uiso 1 1 calc R U . . .
C18 C 0.40095(10) 0.89681(17) 0.34367(10) 0.0172(4) Uani 1 1 d . . . . .
C19 C 0.45117(11) 0.60305(18) 0.43190(11) 0.0227(4) Uani 1 1 d . . . . .
H19A H 0.422502 0.552183 0.446637 0.034 Uiso 1 1 calc R U . . .
H19B H 0.495613 0.619336 0.473137 0.034 Uiso 1 1 calc R U . . .
H19C H 0.460793 0.565787 0.394319 0.034 Uiso 1 1 calc R U . . .
C20 C 0.42480(11) 0.98375(17) 0.30472(11) 0.0238(4) Uani 1 1 d . . . . .
H20A H 0.385776 1.035308 0.277520 0.036 Uiso 1 1 calc R U . . .
H20B H 0.440266 0.944332 0.271843 0.036 Uiso 1 1 calc R U . . .
H20C H 0.463918 1.028261 0.339416 0.036 Uiso 1 1 calc R U . . .
N3 N 0.500000 0.45704(19) 0.250000 0.0167(5) Uani 1 2 d S T P . .
Si1 Si 0.45017(3) 0.38612(5) 0.17186(3) 0.01749(11) Uani 1 1 d . . . . .
C21 C 0.39288(12) 0.26835(18) 0.18072(12) 0.0274(5) Uani 1 1 d . . . . .
H21A H 0.422510 0.205549 0.209178 0.041 Uiso 1 1 calc R U . . .
H21B H 0.361760 0.239911 0.133065 0.041 Uiso 1 1 calc R U . . .
H21C H 0.364596 0.298349 0.204524 0.041 Uiso 1 1 calc R U . . .
C22 C 0.39019(11) 0.48945(18) 0.10286(11) 0.0237(4) Uani 1 1 d . . . . .
H22A H 0.417486 0.555265 0.099173 0.036 Uiso 1 1 calc R U . . .
H22B H 0.353661 0.515902 0.117185 0.036 Uiso 1 1 calc R U . . .
H22C H 0.368243 0.450921 0.056358 0.036 Uiso 1 1 calc R U . . .
C23 C 0.50307(12) 0.31328(17) 0.12947(12) 0.0234(4) Uani 1 1 d . . . . .
H23A H 0.530788 0.370527 0.117795 0.035 Uiso 1 1 calc R U . . .
H23B H 0.471341 0.274283 0.085601 0.035 Uiso 1 1 calc R U . . .
H23C H 0.534662 0.257042 0.162929 0.035 Uiso 1 1 calc R U . . .

loop_
_atom_site_aniso_label
_atom_site_aniso_U_11
_atom_site_aniso_U_22
_atom_site_aniso_U_33
_atom_site_aniso_U_23
_atom_site_aniso_U_13
_atom_site_aniso_U_12
Sm1 0.01281(7) 0.00958(6) 0.01059(7) 0.000 0.00539(5) 0.000
N1 0.0173(8) 0.0168(8) 0.0144(7) -0.0027(6) 0.0073(6) -0.0019(6)
N2 0.0159(7) 0.0138(7) 0.0134(7) -0.0017(6) 0.0070(6) -0.0006(6)
O1 0.0143(6) 0.0148(6) 0.0185(7) 0.0000(5) 0.0079(5) 0.0013(5)
C1 0.0182(9) 0.0103(8) 0.0125(8) 0.0010(6) 0.0067(7) 0.0017(7)
C2 0.0180(9) 0.0201(9) 0.0132(9) -0.0039(7) 0.0048(7) -0.0017(7)
C3 0.0246(11) 0.0429(14) 0.0185(10) -0.0137(9) 0.0100(9) -0.0076(10)
C4 0.0334(12) 0.0194(11) 0.0267(11) -0.0071(9) 0.0047(10) -0.0036(9)
C5 0.0220(10) 0.0308(12) 0.0163(9) 0.0011(8) 0.0045(8) 0.0011(9)
C6 0.0157(9) 0.0191(9) 0.0128(8) 0.0017(7) 0.0057(7) -0.0026(7)
C7 0.0275(11) 0.0282(11) 0.0208(10) -0.0059(9) 0.0117(9) -0.0118(9)
C8 0.0264(11) 0.0376(13) 0.0230(11) -0.0024(10) 0.0104(9) -0.0168(10)
C9 0.0158(9) 0.0373(13) 0.0246(11) 0.0075(9) 0.0094(8) -0.0052(9)
C10 0.0190(10) 0.0260(11) 0.0184(10) 0.0066(8) 0.0088(8) 0.0027(8)
C11 0.0140(9) 0.0175(9) 0.0137(9) 0.0042(7) 0.0042(7) -0.0006(7)
C12 0.0203(10) 0.0183(10) 0.0256(10) 0.0000(8) 0.0133(8) 0.0049(8)
C13 0.0146(8) 0.0161(9) 0.0112(8) -0.0042(7) 0.0043(7) -0.0008(7)
C14 0.0187(9) 0.0180(9) 0.0141(9) -0.0029(7) 0.0070(8) -0.0009(8)
C15 0.0208(10) 0.0272(11) 0.0222(10) -0.0061(8) 0.0120(8) -0.0053(8)
C16 0.0160(9) 0.0331(12) 0.0264(11) -0.0106(9) 0.0093(8) 0.0013(9)
C17 0.0200(10) 0.0205(10) 0.0219(10) -0.0052(8) 0.0030(8) 0.0050(8)
C18 0.0174(9) 0.0174(9) 0.0128(9) -0.0037(7) 0.0024(7) -0.0001(7)
C19 0.0270(11) 0.0192(10) 0.0245(10) 0.0029(8) 0.0133(9) 0.0006(8)
C20 0.0292(11) 0.0144(9) 0.0231(10) 0.0034(8) 0.0065(9) 0.0019(8)
N3 0.0211(11) 0.0123(11) 0.0189(11) 0.000 0.0105(10) 0.000
Si1 0.0210(3) 0.0133(2) 0.0196(3) -0.0022(2) 0.0100(2) -0.0015(2)
C21 0.0332(12) 0.0208(11) 0.0311(12) -0.0069(9) 0.0163(10) -0.0080(9)
C22 0.0252(10) 0.0234(11) 0.0207(10) -0.0047(8) 0.0076(9) 0.0002(9)
C23 0.0299(11) 0.0175(10) 0.0260(11) -0.0030(8) 0.0148(9) 0.0015(8)

loop_
_atom_type_symbol
_atom_type_description
_atom_type_scat_dispersion_real
_atom_type_scat_dispersion_imag
_atom_type_scat_source
C C 0.0033 0.0016 'International Tables Vol C Tables 4.2.6.8 and 6.1.1.4'
H H 0.0000 0.0000 'International Tables Vol C Tables 4.2.6.8 and 6.1.1.4'
N N 0.0061 0.0033 'International Tables Vol C Tables 4.2.6.8 and 6.1.1.4'
O O 0.0106 0.0060 'International Tables Vol C Tables 4.2.6.8 and 6.1.1.4'
Si Si 0.0817 0.0704 'International Tables Vol C Tables 4.2.6.8 and 6.1.1.4'
Sm Sm -0.1638 3.4418 'International Tables Vol C Tables 4.2.6.8 and 6.1.1.4'

loop_
_geom_angle_atom_site_label_1
_geom_angle_atom_site_label_2
_geom_angle_atom_site_label_3
_geom_angle
_geom_angle_site_symmetry_1
_geom_angle_site_symmetry_3
_geom_angle_publ_flag
N3 Sm1 N1 126.08(4) . 2_655 ?
N3 Sm1 N1 126.08(4) . . ?
N1 Sm1 N1 107.84(8) 2_655 . ?
N3 Sm1 N2 119.07(4) . 2_655 ?
N1 Sm1 N2 53.21(5) 2_655 2_655 ?
N1 Sm1 N2 91.52(5) . 2_655 ?
N3 Sm1 N2 119.07(4) . . ?
N1 Sm1 N2 91.52(5) 2_655 . ?
N1 Sm1 N2 53.22(5) . . ?
N2 Sm1 N2 121.87(7) 2_655 . ?
N3 Sm1 O1 81.94(3) . . ?
N1 Sm1 O1 129.41(5) 2_655 . ?
N1 Sm1 O1 61.99(5) . . ?
N2 Sm1 O1 76.76(5) 2_655 . ?
N2 Sm1 O1 111.43(5) . . ?
N3 Sm1 O1 81.94(3) . 2_655 ?
N1 Sm1 O1 61.99(5) 2_655 2_655 ?
N1 Sm1 O1 129.41(5) . 2_655 ?
N2 Sm1 O1 111.43(5) 2_655 2_655 ?
N2 Sm1 O1 76.76(5) . 2_655 ?
O1 Sm1 O1 163.88(6) . 2_655 ?
C1 N1 C6 134.65(16) . . ?
C1 N1 Sm1 99.65(11) . . ?
C6 N1 Sm1 125.00(12) . . ?
C1 N2 C13 128.87(16) . . ?
C1 N2 Sm1 97.29(11) . . ?
C13 N2 Sm1 131.95(12) . . ?
C11 O1 C12 115.90(14) . . ?
C11 O1 Sm1 119.25(11) . . ?
C12 O1 Sm1 124.63(11) . . ?
N2 C1 N1 109.62(16) . . ?
N2 C1 C2 125.10(16) . . ?
N1 C1 C2 125.12(17) . . ?
N2 C1 Sm1 56.18(9) . . ?
N1 C1 Sm1 53.61(9) . . ?
C2 C1 Sm1 172.62(13) . . ?
C3 C2 C5 105.36(17) . . ?
C3 C2 C1 113.84(16) . . ?
C5 C2 C1 108.30(16) . . ?
C3 C2 C4 107.25(17) . . ?
C5 C2 C4 111.98(17) . . ?
C1 C2 C4 110.08(16) . . ?
C2 C3 H3A 109.5 . . ?
C2 C3 H3B 109.5 . . ?
H3A C3 H3B 109.5 . . ?
C2 C3 H3C 109.5 . . ?
H3A C3 H3C 109.5 . . ?
H3B C3 H3C 109.5 . . ?
C2 C4 H4A 109.5 . . ?
C2 C4 H4B 109.5 . . ?
H4A C4 H4B 109.5 . . ?
C2 C4 H4C 109.5 . . ?
H4A C4 H4C 109.5 . . ?
H4B C4 H4C 109.5 . . ?
C2 C5 H5A 109.5 . . ?
C2 C5 H5B 109.5 . . ?
H5A C5 H5B 109.5 . . ?
C2 C5 H5C 109.5 . . ?
H5A C5 H5C 109.5 . . ?
H5B C5 H5C 109.5 . . ?
N1 C6 C7 129.40(19) . . ?
N1 C6 C11 114.35(17) . . ?
C7 C6 C11 115.88(18) . . ?
C8 C7 C6 121.9(2) . . ?
C8 C7 H7A 119.1 . . ?
C6 C7 H7A 119.1 . . ?
C9 C8 C7 120.7(2) . . ?
C9 C8 H8A 119.7 . . ?
C7 C8 H8A 119.7 . . ?
C8 C9 C10 119.46(19) . . ?
C8 C9 H9A 120.3 . . ?
C10 C9 H9A 120.3 . . ?
C11 C10 C9 119.6(2) . . ?
C11 C10 H10A 120.2 . . ?
C9 C10 H10A 120.2 . . ?
C10 C11 O1 122.90(18) . . ?
C10 C11 C6 122.37(18) . . ?
O1 C11 C6 114.72(16) . . ?
O1 C12 H12A 109.5 . . ?
O1 C12 H12B 109.5 . . ?
H12A C12 H12B 109.5 . . ?
O1 C12 H12C 109.5 . . ?
H12A C12 H12C 109.5 . . ?
H12B C12 H12C 109.5 . . ?
C18 C13 C14 119.67(17) . . ?
C18 C13 N2 120.31(17) . . ?
C14 C13 N2 119.65(17) . . ?
C15 C14 C13 119.24(18) . . ?
C15 C14 C19 120.35(18) . . ?
C13 C14 C19 120.39(17) . . ?
C16 C15 C14 121.1(2) . . ?
C16 C15 H15A 119.4 . . ?
C14 C15 H15A 119.4 . . ?
C17 C16 C15 119.11(19) . . ?
C17 C16 H16A 120.4 . . ?
C15 C16 H16A 120.4 . . ?
C16 C17 C18 121.88(19) . . ?
C16 C17 H17A 119.1 . . ?
C18 C17 H17A 119.1 . . ?
C17 C18 C13 118.95(18) . . ?
C17 C18 C20 119.48(18) . . ?
C13 C18 C20 121.57(18) . . ?
C14 C19 H19A 109.5 . . ?
C14 C19 H19B 109.5 . . ?
H19A C19 H19B 109.5 . . ?
C14 C19 H19C 109.5 . . ?
H19A C19 H19C 109.5 . . ?
H19B C19 H19C 109.5 . . ?
C18 C20 H20A 109.5 . . ?
C18 C20 H20B 109.5 . . ?
H20A C20 H20B 109.5 . . ?
C18 C20 H20C 109.5 . . ?
H20A C20 H20C 109.5 . . ?
H20B C20 H20C 109.5 . . ?
Si1 N3 Si1 122.41(13) 2_655 . ?
Si1 N3 Sm1 118.80(7) 2_655 . ?
Si1 N3 Sm1 118.80(7) . . ?
N3 Si1 C23 114.03(8) . . ?
N3 Si1 C22 110.37(9) . . ?
C23 Si1 C22 106.06(10) . . ?
N3 Si1 C21 114.97(9) . . ?
C23 Si1 C21 103.93(10) . . ?
C22 Si1 C21 106.79(10) . . ?
Si1 C21 H21A 109.5 . . ?
Si1 C21 H21B 109.5 . . ?
H21A C21 H21B 109.5 . . ?
Si1 C21 H21C 109.5 . . ?
H21A C21 H21C 109.5 . . ?
H21B C21 H21C 109.5 . . ?
Si1 C22 H22A 109.5 . . ?
Si1 C22 H22B 109.5 . . ?
H22A C22 H22B 109.5 . . ?
Si1 C22 H22C 109.5 . . ?
H22A C22 H22C 109.5 . . ?
H22B C22 H22C 109.5 . . ?
Si1 C23 H23A 109.5 . . ?
Si1 C23 H23B 109.5 . . ?
H23A C23 H23B 109.5 . . ?
Si1 C23 H23C 109.5 . . ?
H23A C23 H23C 109.5 . . ?
H23B C23 H23C 109.5 . . ?

loop_
_geom_bond_atom_site_label_1
_geom_bond_atom_site_label_2
_geom_bond_distance
_geom_bond_site_symmetry_2
_geom_bond_publ_flag
Sm1 N3 2.380(2) . ?
Sm1 N1 2.4169(16) 2_655 ?
Sm1 N1 2.4169(16) . ?
Sm1 N2 2.4790(15) 2_655 ?
Sm1 N2 2.4790(15) . ?
Sm1 O1 2.5691(13) . ?
Sm1 O1 2.5691(13) 2_655 ?
N1 C1 1.351(2) . ?
N1 C6 1.400(2) . ?
N2 C1 1.333(2) . ?
N2 C13 1.411(2) . ?
O1 C11 1.394(2) . ?
O1 C12 1.441(2) . ?
C1 C2 1.548(3) . ?
C2 C3 1.537(3) . ?
C2 C5 1.541(3) . ?
C2 C4 1.553(3) . ?
C3 H3A 0.9800 . ?
C3 H3B 0.9800 . ?
C3 H3C 0.9800 . ?
C4 H4A 0.9800 . ?
C4 H4B 0.9800 . ?
C4 H4C 0.9800 . ?
C5 H5A 0.9800 . ?
C5 H5B 0.9800 . ?
C5 H5C 0.9800 . ?
C6 C7 1.401(3) . ?
C6 C11 1.410(3) . ?
C7 C8 1.385(3) . ?
C7 H7A 0.9500 . ?
C8 C9 1.374(3) . ?
C8 H8A 0.9500 . ?
C9 C10 1.391(3) . ?
C9 H9A 0.9500 . ?
C10 C11 1.384(3) . ?
C10 H10A 0.9500 . ?
C12 H12A 0.9800 . ?
C12 H12B 0.9800 . ?
C12 H12C 0.9800 . ?
C13 C18 1.406(3) . ?
C13 C14 1.411(3) . ?
C14 C15 1.392(3) . ?
C14 C19 1.502(3) . ?
C15 C16 1.389(3) . ?
C15 H15A 0.9500 . ?
C16 C17 1.376(3) . ?
C16 H16A 0.9500 . ?
C17 C18 1.392(3) . ?
C17 H17A 0.9500 . ?
C18 C20 1.504(3) . ?
C19 H19A 0.9800 . ?
C19 H19B 0.9800 . ?
C19 H19C 0.9800 . ?
C20 H20A 0.9800 . ?
C20 H20B 0.9800 . ?
C20 H20C 0.9800 . ?
N3 Si1 1.7181(12) 2_655 ?
N3 Si1 1.7181(12) . ?
Si1 C23 1.880(2) . ?
Si1 C22 1.885(2) . ?
Si1 C21 1.885(2) . ?
C21 H21A 0.9800 . ?
C21 H21B 0.9800 . ?
C21 H21C 0.9800 . ?
C22 H22A 0.9800 . ?
C22 H22B 0.9800 . ?
C22 H22C 0.9800 . ?
C23 H23A 0.9800 . ?
C23 H23B 0.9800 . ?
C23 H23C 0.9800 . ?

loop_
_geom_torsion_atom_site_label_1
_geom_torsion_atom_site_label_2
_geom_torsion_atom_site_label_3
_geom_torsion_atom_site_label_4
_geom_torsion
_geom_torsion_site_symmetry_1
_geom_torsion_site_symmetry_2
_geom_torsion_site_symmetry_3
_geom_torsion_site_symmetry_4
_geom_torsion_publ_flag
C13 N2 C1 N1 -161.26(17) . . . . ?
Sm1 N2 C1 N1 4.39(15) . . . . ?
C13 N2 C1 C2 23.2(3) . . . . ?
Sm1 N2 C1 C2 -171.17(15) . . . . ?
C13 N2 C1 Sm1 -165.6(2) . . . . ?
C6 N1 C1 N2 -174.85(19) . . . . ?
Sm1 N1 C1 N2 -4.53(16) . . . . ?
C6 N1 C1 C2 0.7(3) . . . . ?
Sm1 N1 C1 C2 171.03(15) . . . . ?
C6 N1 C1 Sm1 -170.3(3) . . . . ?
N2 C1 C2 C3 10.2(3) . . . . ?
N1 C1 C2 C3 -164.73(19) . . . . ?
N2 C1 C2 C5 126.97(19) . . . . ?
N1 C1 C2 C5 -47.9(2) . . . . ?
N2 C1 C2 C4 -110.3(2) . . . . ?
N1 C1 C2 C4 74.8(2) . . . . ?
C1 N1 C6 C7 -35.8(3) . . . . ?
Sm1 N1 C6 C7 155.87(17) . . . . ?
C1 N1 C6 C11 151.6(2) . . . . ?
Sm1 N1 C6 C11 -16.7(2) . . . . ?
N1 C6 C7 C8 -176.4(2) . . . . ?
C11 C6 C7 C8 -3.9(3) . . . . ?
C6 C7 C8 C9 1.5(3) . . . . ?
C7 C8 C9 C10 1.3(3) . . . . ?
C8 C9 C10 C11 -1.5(3) . . . . ?
C9 C10 C11 O1 178.16(17) . . . . ?
C9 C10 C11 C6 -1.1(3) . . . . ?
C12 O1 C11 C10 13.2(2) . . . . ?
Sm1 O1 C11 C10 -161.59(14) . . . . ?
C12 O1 C11 C6 -167.46(16) . . . . ?
Sm1 O1 C11 C6 17.7(2) . . . . ?
N1 C6 C11 C10 177.37(17) . . . . ?
C7 C6 C11 C10 3.7(3) . . . . ?
N1 C6 C11 O1 -2.0(2) . . . . ?
C7 C6 C11 O1 -175.61(17) . . . . ?
C1 N2 C13 C18 72.6(3) . . . . ?
Sm1 N2 C13 C18 -88.1(2) . . . . ?
C1 N2 C13 C14 -114.4(2) . . . . ?
Sm1 N2 C13 C14 84.9(2) . . . . ?
C18 C13 C14 C15 -1.0(3) . . . . ?
N2 C13 C14 C15 -173.99(17) . . . . ?
C18 C13 C14 C19 -179.14(17) . . . . ?
N2 C13 C14 C19 7.9(3) . . . . ?
C13 C14 C15 C16 0.0(3) . . . . ?
C19 C14 C15 C16 178.20(19) . . . . ?
C14 C15 C16 C17 0.1(3) . . . . ?
C15 C16 C17 C18 0.7(3) . . . . ?
C16 C17 C18 C13 -1.7(3) . . . . ?
C16 C17 C18 C20 178.61(19) . . . . ?
C14 C13 C18 C17 1.8(3) . . . . ?
N2 C13 C18 C17 174.73(17) . . . . ?
C14 C13 C18 C20 -178.52(17) . . . . ?
N2 C13 C18 C20 -5.6(3) . . . . ?
Si1 N3 Si1 C23 -71.34(8) 2_655 . . . ?
Sm1 N3 Si1 C23 108.66(8) . . . . ?
Si1 N3 Si1 C22 169.40(8) 2_655 . . . ?
Sm1 N3 Si1 C22 -10.60(8) . . . . ?
Si1 N3 Si1 C21 48.55(9) 2_655 . . . ?
Sm1 N3 Si1 C21 -131.45(9) . . . . ?
